data_4105600
loop_
_publ_author_name
'Fang-Fang Li'
'Julio R. Pinz\'on'
'Brandon Q. Mercado'
'Marilyn M. Olmstead'
'Alan L. Balch'
'Luis Echegoyen'

_publ_section_title
;
 [2 + 2] Cycloaddition Reaction to Sc3N@Ih-C80. The Formation of Very
 Stable [5,6]- and [6,6]-Adducts
;
_journal_name_full 'Journal of the American Chemical Society'
_journal_page_first 1563
_journal_page_last 1571
_journal_paper_doi 10.1021/ja1097176
_journal_volume 133
_journal_year 2011
_chemical_formula_moiety 'C86 H4 N Sc3, 2(C S2)'
_chemical_formula_sum 'C88 H4 N S4 Sc3'
_chemical_formula_weight 1338.04
_chemical_name_common "Sc3N@l,2-fullero[80(Ih)]benzyne (5,6 isomer) carbon disulfide disolvate' "
_chemical_name_systematic
; 
 ? 
;
_space_group_IT_number 62
_symmetry_cell_setting orthorhombic
_symmetry_space_group_name_Hall '-P 2ac 2n'
_symmetry_space_group_name_H-M 'P n m a'
_atom_sites_solution_hydrogens geom
_atom_sites_solution_primary direct
_atom_sites_solution_secondary difmap
_audit_creation_method SHELXL-97
_cell_angle_alpha 90.00
_cell_angle_beta 90.00
_cell_angle_gamma 90.00
_cell_formula_units_Z 4
_cell_length_a 19.6998(6)
_cell_length_b 14.7348(5)
_cell_length_c 15.5859(5)
_cell_measurement_reflns_used 10896
_cell_measurement_temperature 100(2)
_cell_measurement_theta_max 40.07
_cell_measurement_theta_min 3.06
_cell_volume 4524.2(3)
_computing_cell_refinement 'SAINT (Bruker, 2009)'
_computing_data_collection 'Apex2 (Bruker, 2009)'
_computing_data_reduction 'SAINT (Bruker, 2009)'
_computing_publication_material 'SHELXL97 (Sheldrick, 2008)'
_computing_structure_refinement 'SHELXL-97 (Sheldrick, 2008)'
_computing_structure_solution 'SHELXS-97 (Sheldrick, 2008)'
_diffrn_ambient_temperature 100(2)
_diffrn_detector_area_resol_mean 8.3
_diffrn_measured_fraction_theta_full 0.972
_diffrn_measured_fraction_theta_max 0.972
_diffrn_measurement_device_type 'Bruker Apex II'
_diffrn_measurement_method '\w and \f'
_diffrn_radiation_monochromator 'silicon 111'
_diffrn_radiation_source 'Advanced Light Source station 11.3.1'
_diffrn_radiation_type synchrotron
_diffrn_radiation_wavelength 0.77490
_diffrn_reflns_av_R_equivalents 0.0509
_diffrn_reflns_av_sigmaI/netI 0.0312
_diffrn_reflns_limit_h_max 32
_diffrn_reflns_limit_h_min -32
_diffrn_reflns_limit_k_max 23
_diffrn_reflns_limit_k_min -24
_diffrn_reflns_limit_l_max 25
_diffrn_reflns_limit_l_min -25
_diffrn_reflns_number 90812
_diffrn_reflns_theta_full 40.07
_diffrn_reflns_theta_max 40.07
_diffrn_reflns_theta_min 3.06
_exptl_absorpt_coefficient_mu 0.693
_exptl_absorpt_correction_T_max 0.9214
_exptl_absorpt_correction_T_min 0.8035
_exptl_absorpt_correction_type multi-scan
_exptl_absorpt_process_details 'SADABS-2008/1 (Sheldrick, 2008)'
_exptl_crystal_colour black
_exptl_crystal_density_diffrn 1.964
_exptl_crystal_description parallelepiped
_exptl_crystal_F_000 2664
_exptl_crystal_size_max 0.33
_exptl_crystal_size_mid 0.17
_exptl_crystal_size_min 0.12
_refine_diff_density_max 1.565
_refine_diff_density_min -1.262
_refine_diff_density_rms 0.152
_refine_ls_extinction_method none
_refine_ls_goodness_of_fit_ref 1.052
_refine_ls_hydrogen_treatment constr
_refine_ls_matrix_type full
_refine_ls_number_parameters 793
_refine_ls_number_reflns 10896
_refine_ls_number_restraints 0
_refine_ls_restrained_S_all 1.052
_refine_ls_R_factor_all 0.0699
_refine_ls_R_factor_gt 0.0662
_refine_ls_shift/su_max 0.001
_refine_ls_shift/su_mean 0.000
_refine_ls_structure_factor_coef Fsqd
_refine_ls_weighting_details 'calc w=1/[\s^2^(Fo^2^)+(0.1237P)^2^+4.1815P] where P=(Fo^2^+2Fc^2^)/3'
_refine_ls_weighting_scheme calc
_refine_ls_wR_factor_gt 0.1962
_refine_ls_wR_factor_ref 0.2011
_reflns_number_gt 9978
_reflns_number_total 10896
_reflns_threshold_expression >2sigma(I)
_cod_data_source_file ja1097176_si_001.cif
_cod_data_source_block bqm62
_cod_depositor_comments
;
The following automatic conversions were performed:

'_symmetry_cell_setting' tag value 'orthorombic' was replaced with
'orthorhombic' value as specified in the replacement file
'/home/robertas/cod-tools/perl-scripts/inputs/replacement_values.lst'.

Automatic conversion script
Id: cif_fix_values 3143 2015-03-26 13:38:13Z robertas 
;
_cod_database_code 4105600

loop_
_symmetry_equiv_pos_as_xyz
'x, y, z'
'-x+1/2, -y, z+1/2'
'-x, y+1/2, -z'
'x+1/2, -y+1/2, -z+1/2'
'-x, -y, -z'
'x-1/2, y, -z-1/2'
'x, -y-1/2, z'
'-x-1/2, y-1/2, z-1/2'

loop_
_atom_site_label
_atom_site_type_symbol
_atom_site_fract_x
_atom_site_fract_y
_atom_site_fract_z
_atom_site_U_iso_or_equiv
_atom_site_adp_type
_atom_site_occupancy
_atom_site_symmetry_multiplicity
_atom_site_calc_flag
_atom_site_refinement_flags
_atom_site_disorder_group
S1 S 0.55731(3) -0.11798(4) 0.99918(3) 0.04004(15) Uani 1 1 d . .
S2 S 0.50954(3) -0.08677(6) 0.81290(3) 0.04791(17) Uani 1 1 d . .
C87 C 0.53385(8) -0.10374(11) 0.90604(11) 0.0243(3) Uani 1 1 d . .
N1 N 0.80375(6) 0.2500 0.91949(9) 0.0109(2) Uani 1 2 d S .
Sc1 Sc 0.70375(2) 0.23605(4) 0.94805(3) 0.01744(17) Uani 0.50 1 d P .
Sc2 Sc 0.86889(2) 0.21341(3) 1.01330(3) 0.01462(10) Uani 0.50 1 d P .
Sc3 Sc 0.83767(3) 0.31683(4) 0.81262(3) 0.02186(12) Uani 0.50 1 d P .
C81 C 0.68924(10) 0.2500 1.26888(12) 0.0206(3) Uani 1 2 d S .
C82 C 0.63711(12) 0.2500 1.32909(14) 0.0289(5) Uani 1 2 d S .
H82 H 0.5906 0.2500 1.3131 0.035 Uiso 1 2 calc SR .
C83 C 0.65803(12) 0.2500 1.41455(13) 0.0232(4) Uani 1 2 d S .
H83 H 0.6245 0.2500 1.4584 0.028 Uiso 1 2 calc SR .
C84 C 0.72640(11) 0.2500 1.43804(11) 0.0184(3) Uani 1 2 d S .
H84 H 0.7380 0.2500 1.4972 0.022 Uiso 1 2 calc SR .
C85 C 0.77833(10) 0.2500 1.37679(11) 0.0184(3) Uani 1 2 d S .
H85 H 0.8250 0.2500 1.3923 0.022 Uiso 1 2 calc SR .
C86 C 0.75708(9) 0.2500 1.29196(10) 0.0149(3) Uani 1 2 d S .
C1 C 0.70319(9) 0.2500 1.17203(12) 0.0186(3) Uani 1 2 d S .
C5 C 0.78388(8) 0.2500 1.20048(10) 0.0127(2) Uani 1 2 d S .
C11 C 0.60553(9) 0.2500 1.02491(13) 0.0217(3) Uani 1 2 d S .
C29 C 0.58948(9) 0.2500 0.93274(13) 0.0221(3) Uani 1 2 d S .
C50 C 1.01266(9) 0.2500 0.89759(13) 0.0218(3) Uani 1 2 d S .
C68 C 0.99436(9) 0.2500 0.80852(12) 0.0198(3) Uani 1 2 d S .
C77 C 0.82488(10) 0.2500 0.65574(11) 0.0171(3) Uani 1 2 d S .
C78 C 0.89454(11) 0.2500 0.68057(12) 0.0227(4) Uani 1 2 d S .
C2 C 0.6860(6) 0.1665(5) 1.1171(7) 0.0134(14) Uani 0.50 1 d P -1
C3 C 0.74758(17) 0.1145(2) 1.12326(18) 0.0143(4) Uani 0.50 1 d P -1
C4 C 0.80580(17) 0.15871(19) 1.16264(15) 0.0138(4) Uani 0.50 1 d P -1
C6 C 0.83118(16) 0.3206(2) 1.16836(16) 0.0135(4) Uani 0.50 1 d P -1
C7 C 0.80429(13) 0.40054(16) 1.13313(15) 0.0152(4) Uani 0.50 1 d P -1
C8 C 0.73303(17) 0.4092(2) 1.1075(2) 0.0157(5) Uani 0.50 1 d P -1
C9 C 0.6900(7) 0.3319(8) 1.1217(9) 0.021(2) Uani 0.50 1 d P -1
C10 C 0.6362(8) 0.3322(9) 1.0480(11) 0.021(3) Uani 0.50 1 d P -1
C12 C 0.6382(7) 0.1660(6) 1.0599(11) 0.0121(11) Uani 0.50 1 d P -1
C13 C 0.6477(2) 0.0892(3) 0.9984(2) 0.0191(6) Uani 0.50 1 d P -1
C14 C 0.7046(2) 0.02778(18) 1.0048(2) 0.0192(5) Uani 0.50 1 d P -1
C15 C 0.75467(17) 0.04005(17) 1.06569(18) 0.0173(4) Uani 0.50 1 d P -1
C16 C 0.82209(19) 0.0130(2) 1.0471(2) 0.0188(5) Uani 0.50 1 d P -1
C17 C 0.87946(17) 0.05945(18) 1.08203(16) 0.0176(4) Uani 0.50 1 d P -1
C18 C 0.87238(13) 0.13277(19) 1.14277(15) 0.0169(4) Uani 0.50 1 d P -1
C19 C 0.9234(2) 0.2035(2) 1.14054(18) 0.0178(5) Uani 0.50 1 d P -1
C20 C 0.89795(18) 0.2963(2) 1.14620(18) 0.0159(5) Uani 0.50 1 d P -1
C21 C 0.93653(12) 0.3513(2) 1.08778(16) 0.0176(4) Uani 0.50 1 d P -1
C22 C 0.90958(15) 0.43340(18) 1.05335(18) 0.0182(4) Uani 0.50 1 d P -1
C23 C 0.84336(17) 0.45804(17) 1.07790(18) 0.0171(4) Uani 0.50 1 d P -1
C24 C 0.7980(2) 0.50268(18) 1.0181(2) 0.0230(5) Uani 0.50 1 d P -1
C25 C 0.73049(19) 0.47186(17) 1.0367(2) 0.0189(5) Uani 0.50 1 d P -1
C26 C 0.68292(18) 0.4619(2) 0.9711(3) 0.0233(6) Uani 0.50 1 d P -1
C27 C 0.63550(19) 0.3895(3) 0.9784(3) 0.0216(6) Uani 0.50 1 d P -1
C28 C 0.60806(14) 0.3420(3) 0.9055(3) 0.0233(6) Uani 0.50 1 d P -1
C30 C 0.60349(15) 0.1784(3) 0.8732(2) 0.0224(6) Uani 0.50 1 d P -1
C31 C 0.63017(14) 0.0956(2) 0.90872(18) 0.0208(5) Uani 0.50 1 d P -1
C32 C 0.67560(18) 0.0383(2) 0.86073(18) 0.0208(5) Uani 0.50 1 d P -1
C33 C 0.7207(2) -0.00432(19) 0.9188(2) 0.0232(5) Uani 0.50 1 d P -1
C34 C 0.7892(2) -0.02507(19) 0.8974(3) 0.0220(6) Uani 0.50 1 d P -1
C35 C 0.8389(2) -0.01918(19) 0.9623(2) 0.0226(6) Uani 0.50 1 d P -1
C36 C 0.9071(2) 0.0100(2) 0.9452(2) 0.0217(5) Uani 0.50 1 d P -1
C37 C 0.93163(16) 0.0580(2) 1.0173(2) 0.0208(5) Uani 0.50 1 d P -1
C38 C 0.97925(14) 0.1316(2) 1.00924(17) 0.0209(5) Uani 0.50 1 d P -1
C39 C 0.97569(16) 0.2028(3) 1.0718(3) 0.0204(5) Uani 0.50 1 d P -1
C40 C 0.98288(15) 0.2955(3) 1.0409(2) 0.0191(5) Uani 0.50 1 d P -1
C41 C 0.62542(19) 0.2008(3) 0.7892(3) 0.0225(7) Uani 0.50 1 d P -1
C42 C 0.66969(14) 0.1431(2) 0.74001(16) 0.0223(5) Uani 0.50 1 d P -1
C43 C 0.69785(19) 0.0628(2) 0.77590(19) 0.0218(5) Uani 0.50 1 d P -1
C44 C 0.7637(2) 0.0375(2) 0.75266(18) 0.0206(5) Uani 0.50 1 d P -1
C45 C 0.8091(2) -0.0071(2) 0.8124(2) 0.0252(6) Uani 0.50 1 d P -1
C46 C 0.8781(2) 0.02240(19) 0.7929(2) 0.0218(5) Uani 0.50 1 d P -1
C47 C 0.9264(2) 0.0335(2) 0.8588(2) 0.0230(5) Uani 0.50 1 d P -1
C48 C 0.9752(2) 0.1036(4) 0.8505(3) 0.0219(8) Uani 0.50 1 d P -1
C49 C 1.00010(14) 0.1533(3) 0.9243(2) 0.0215(5) Uani 0.50 1 d P -1
C51 C 1.00188(13) 0.3180(3) 0.9554(2) 0.0194(5) Uani 0.50 1 d P -1
C52 C 0.97718(13) 0.4015(2) 0.92131(18) 0.0192(4) Uani 0.50 1 d P -1
C53 C 0.93190(15) 0.45876(19) 0.96932(19) 0.0181(4) Uani 0.50 1 d P -1
C54 C 0.88769(19) 0.50160(19) 0.9119(3) 0.0238(6) Uani 0.50 1 d P -1
C55 C 0.8187(2) 0.52222(18) 0.9337(3) 0.0203(5) Uani 0.50 1 d P -1
C56 C 0.7692(2) 0.5171(2) 0.8681(3) 0.0236(6) Uani 0.50 1 d P -1
C57 C 0.70127(19) 0.4884(2) 0.8854(3) 0.0220(5) Uani 0.50 1 d P -1
C58 C 0.67639(16) 0.4404(2) 0.8127(3) 0.0249(6) Uani 0.50 1 d P -1
C59 C 0.63162(14) 0.3649(2) 0.8209(2) 0.0238(5) Uani 0.50 1 d P -1
C60 C 0.63747(19) 0.2930(3) 0.7620(3) 0.0245(7) Uani 0.50 1 d P -1
C61 C 0.6902(2) 0.2913(3) 0.6967(3) 0.0219(7) Uani 0.50 1 d P -1
C62 C 0.7103(2) 0.1981(3) 0.6837(2) 0.0213(7) Uani 0.50 1 d P -1
C63 C 0.77765(19) 0.1757(2) 0.66540(16) 0.0175(4) Uani 0.50 1 d P -1
C64 C 0.80446(16) 0.09328(19) 0.69789(16) 0.0200(5) Uani 0.50 1 d P -1
C65 C 0.87418(18) 0.0838(2) 0.7226(2) 0.0194(5) Uani 0.50 1 d P -1
C66 C 0.9171(6) 0.1649(7) 0.7105(7) 0.032(3) Uani 0.50 1 d P -1
C67 C 0.9709(6) 0.1665(7) 0.7801(8) 0.031(3) Uani 0.50 1 d P -1
C69 C 0.9686(4) 0.3351(4) 0.7753(6) 0.0115(12) Uani 0.50 1 d P -1
C70 C 0.9598(2) 0.4093(3) 0.8319(3) 0.0195(7) Uani 0.50 1 d P -1
C71 C 0.90401(18) 0.47254(18) 0.8243(3) 0.0200(5) Uani 0.50 1 d P -1
C72 C 0.85512(17) 0.46503(18) 0.7582(2) 0.0208(5) Uani 0.50 1 d P -1
C73 C 0.78646(19) 0.4856(2) 0.7824(3) 0.0219(5) Uani 0.50 1 d P -1
C74 C 0.72872(18) 0.4382(2) 0.7493(2) 0.0206(5) Uani 0.50 1 d P -1
C75 C 0.73711(14) 0.3635(2) 0.69207(17) 0.0210(5) Uani 0.50 1 d P -1
C76 C 0.80505(19) 0.3438(2) 0.66504(17) 0.0189(4) Uani 0.50 1 d P -1
C79 C 0.9217(5) 0.3361(4) 0.7103(6) 0.0182(15) Uani 0.50 1 d P -1
C80 C 0.86442(16) 0.3961(2) 0.6947(2) 0.0188(5) Uani 0.50 1 d P -1

loop_
_atom_site_aniso_label
_atom_site_aniso_U_11
_atom_site_aniso_U_22
_atom_site_aniso_U_33
_atom_site_aniso_U_23
_atom_site_aniso_U_13
_atom_site_aniso_U_12
S1 0.0333(2) 0.0551(3) 0.0318(2) 0.0210(2) -0.01139(17) -0.0193(2)
S2 0.0413(3) 0.0779(5) 0.0245(2) 0.0086(2) -0.00452(18) 0.0073(3)
C87 0.0187(5) 0.0269(6) 0.0275(6) 0.0069(5) -0.0004(5) -0.0017(5)
N1 0.0079(4) 0.0153(5) 0.0095(5) 0.000 -0.0004(4) 0.000
Sc1 0.00960(15) 0.0239(5) 0.01880(18) 0.00093(15) 0.00060(11) -0.00275(14)
Sc2 0.01248(18) 0.0193(2) 0.01208(18) -0.00062(13) -0.00303(13) 0.00360(13)
Sc3 0.0327(3) 0.0179(2) 0.0150(2) 0.00338(15) 0.00644(18) -0.00362(18)
C81 0.0173(7) 0.0338(9) 0.0106(6) 0.000 0.0047(5) 0.000
C82 0.0188(8) 0.0522(14) 0.0157(8) 0.000 0.0082(6) 0.000
C83 0.0267(9) 0.0281(9) 0.0149(7) 0.000 0.0097(6) 0.000
C84 0.0286(9) 0.0159(6) 0.0106(6) 0.000 0.0051(6) 0.000
C85 0.0236(8) 0.0211(7) 0.0104(6) 0.000 0.0020(5) 0.000
C86 0.0182(6) 0.0170(6) 0.0096(5) 0.000 0.0029(5) 0.000
C1 0.0125(6) 0.0322(9) 0.0111(6) 0.000 0.0036(5) 0.000
C5 0.0133(6) 0.0157(6) 0.0090(5) 0.000 0.0011(4) 0.000
C11 0.0094(6) 0.0381(10) 0.0177(7) 0.000 0.0011(5) 0.000
C29 0.0082(6) 0.0374(10) 0.0206(8) 0.000 -0.0022(5) 0.000
C50 0.0080(6) 0.0398(10) 0.0177(7) 0.000 0.0020(5) 0.000
C68 0.0108(6) 0.0328(9) 0.0157(7) 0.000 0.0048(5) 0.000
C77 0.0213(7) 0.0217(7) 0.0084(5) 0.000 0.0001(5) 0.000
C78 0.0197(7) 0.0389(11) 0.0094(6) 0.000 0.0039(5) 0.000
C2 0.012(2) 0.014(2) 0.015(3) 0.0016(15) 0.007(2) 0.0026(16)
C3 0.0202(12) 0.0130(11) 0.0097(9) 0.0024(8) 0.0013(8) -0.0016(9)
C4 0.0168(11) 0.0168(10) 0.0079(8) 0.0010(7) -0.0004(8) 0.0044(9)
C6 0.0113(9) 0.0194(10) 0.0098(9) -0.0037(7) 0.0000(7) -0.0010(8)
C7 0.0217(10) 0.0116(8) 0.0124(8) -0.0057(6) 0.0054(7) -0.0027(7)
C8 0.0212(12) 0.0111(11) 0.0148(11) -0.0023(8) 0.0058(9) 0.0053(9)
C9 0.014(2) 0.037(4) 0.012(2) -0.0069(19) -0.0020(16) 0.0079(19)
C10 0.0128(19) 0.040(4) 0.011(4) 0.005(2) 0.003(2) 0.0092(18)
C12 0.0121(16) 0.016(2) 0.008(4) -0.0009(12) 0.0018(16) -0.0050(10)
C13 0.0204(15) 0.0233(15) 0.0136(13) 0.0029(10) -0.0010(10) -0.0141(11)
C14 0.0279(14) 0.0140(10) 0.0158(11) 0.0029(8) 0.0005(12) -0.0095(9)
C15 0.0270(12) 0.0115(9) 0.0133(9) 0.0039(7) 0.0020(10) -0.0020(8)
C16 0.0291(14) 0.0114(9) 0.0158(11) 0.0055(9) 0.0044(11) 0.0060(10)
C17 0.0239(13) 0.0171(10) 0.0119(9) 0.0034(7) -0.0001(10) 0.0096(9)
C18 0.0173(9) 0.0225(10) 0.0108(8) 0.0013(7) -0.0020(7) 0.0064(8)
C19 0.0136(11) 0.0283(13) 0.0114(10) 0.0003(8) -0.0044(10) 0.0030(11)
C20 0.0092(10) 0.0275(12) 0.0109(9) -0.0043(8) -0.0018(9) -0.0044(10)
C21 0.0124(8) 0.0282(11) 0.0123(8) -0.0063(8) -0.0011(7) -0.0087(8)
C22 0.0202(11) 0.0197(10) 0.0146(10) -0.0068(8) 0.0040(10) -0.0122(8)
C23 0.0231(13) 0.0110(9) 0.0173(10) -0.0051(8) 0.0036(10) -0.0044(9)
C24 0.0342(15) 0.0084(9) 0.0262(14) -0.0053(9) 0.0059(12) -0.0001(9)
C25 0.0260(13) 0.0126(10) 0.0181(12) 0.0002(8) 0.0037(12) 0.0091(9)
C26 0.0240(13) 0.0176(11) 0.0282(15) 0.0062(10) 0.0096(12) 0.0128(10)
C27 0.0154(13) 0.0261(17) 0.0232(18) 0.0084(13) 0.0072(12) 0.0117(11)
C28 0.0098(9) 0.0333(15) 0.0270(15) 0.0114(13) -0.0004(10) 0.0063(10)
C30 0.0118(10) 0.0377(16) 0.0178(12) 0.0080(11) -0.0063(9) -0.0102(9)
C31 0.0183(10) 0.0271(12) 0.0170(10) 0.0032(9) -0.0048(8) -0.0150(9)
C32 0.0307(14) 0.0212(11) 0.0104(10) -0.0005(8) -0.0034(10) -0.0182(11)
C33 0.0379(16) 0.0132(10) 0.0187(12) -0.0010(9) -0.0020(12) -0.0139(10)
C34 0.0402(19) 0.0081(10) 0.0176(13) -0.0022(9) 0.0042(14) -0.0028(11)
C35 0.0402(18) 0.0090(9) 0.0186(13) 0.0011(9) 0.0006(13) 0.0058(10)
C36 0.0335(16) 0.0171(12) 0.0147(11) 0.0001(10) 0.0015(11) 0.0145(12)
C37 0.0226(11) 0.0207(11) 0.0190(13) 0.0041(9) -0.0010(10) 0.0134(9)
C38 0.0135(9) 0.0330(13) 0.0161(10) 0.0022(9) -0.0011(7) 0.0115(9)
C39 0.0112(11) 0.0347(15) 0.0152(13) 0.0013(12) -0.0042(11) 0.0041(9)
C40 0.0086(10) 0.0370(15) 0.0117(11) -0.0036(12) -0.0023(10) -0.0037(8)
C41 0.0142(13) 0.0390(16) 0.0144(14) 0.0075(13) -0.0082(11) -0.0096(11)
C42 0.0208(10) 0.0366(14) 0.0094(8) 0.0020(9) -0.0057(8) -0.0149(10)
C43 0.0296(15) 0.0256(12) 0.0101(9) -0.0035(8) -0.0013(11) -0.0167(11)
C44 0.0353(17) 0.0150(10) 0.0115(9) -0.0046(8) -0.0021(11) -0.0082(11)
C45 0.0465(19) 0.0106(10) 0.0186(12) -0.0065(8) 0.0001(13) -0.0020(11)
C46 0.0371(16) 0.0151(10) 0.0131(11) -0.0047(9) 0.0024(13) 0.0074(10)
C47 0.0319(14) 0.0188(11) 0.0183(11) -0.0010(9) 0.0052(12) 0.0144(10)
C48 0.0205(18) 0.0269(18) 0.0182(18) 0.0032(13) 0.0049(12) 0.0153(14)
C49 0.0120(10) 0.0327(15) 0.0199(12) 0.0026(11) 0.0013(9) 0.0108(10)
C51 0.0077(8) 0.0346(14) 0.0158(11) 0.0008(11) -0.0006(8) -0.0059(8)
C52 0.0139(9) 0.0251(11) 0.0188(10) -0.0027(8) 0.0025(8) -0.0120(9)
C53 0.0210(11) 0.0177(10) 0.0157(11) -0.0029(9) 0.0011(9) -0.0124(9)
C54 0.0300(14) 0.0123(10) 0.0292(16) -0.0028(10) 0.0093(13) -0.0127(10)
C55 0.0290(15) 0.0095(10) 0.0225(15) -0.0003(10) 0.0066(13) -0.0017(9)
C56 0.0318(16) 0.0093(10) 0.0298(17) 0.0069(10) 0.0054(13) 0.0039(10)
C57 0.0255(13) 0.0171(11) 0.0233(15) 0.0084(11) 0.0054(13) 0.0118(11)
C58 0.0201(11) 0.0252(12) 0.0295(18) 0.0159(12) -0.0006(12) 0.0098(10)
C59 0.0134(9) 0.0357(14) 0.0224(11) 0.0129(11) -0.0018(8) 0.0068(9)
C60 0.0141(13) 0.0419(19) 0.0173(15) 0.0105(15) -0.0064(11) -0.0005(12)
C61 0.0180(15) 0.0333(16) 0.0145(14) 0.0086(11) -0.0085(12) -0.0023(14)
C62 0.0203(16) 0.0327(18) 0.0110(13) 0.0027(11) -0.0052(12) -0.0073(14)
C63 0.0222(12) 0.0228(11) 0.0074(8) -0.0014(7) -0.0024(8) -0.0050(10)
C64 0.0325(13) 0.0177(10) 0.0097(8) -0.0052(7) 0.0001(8) -0.0065(9)
C65 0.0318(14) 0.0166(11) 0.0097(10) -0.0022(8) 0.0014(10) 0.0052(10)
C66 0.024(3) 0.054(5) 0.018(3) -0.013(2) 0.005(2) 0.013(2)
C67 0.020(3) 0.050(5) 0.022(4) -0.002(3) 0.008(2) 0.013(3)
C69 0.014(2) 0.0109(16) 0.0098(18) 0.0004(12) 0.0058(14) -0.0026(14)
C70 0.0156(16) 0.0268(17) 0.0163(16) -0.0015(12) 0.0044(11) -0.0125(12)
C71 0.0229(12) 0.0150(10) 0.0222(14) 0.0030(9) 0.0048(12) -0.0089(9)
C72 0.0257(12) 0.0156(10) 0.0211(12) 0.0076(9) 0.0065(11) -0.0020(9)
C73 0.0276(13) 0.0143(11) 0.0238(15) 0.0112(11) 0.0067(13) 0.0044(10)
C74 0.0213(12) 0.0219(11) 0.0187(11) 0.0120(9) 0.0004(11) 0.0053(10)
C75 0.0201(10) 0.0268(12) 0.0160(9) 0.0107(9) -0.0027(8) 0.0018(9)
C76 0.0210(12) 0.0239(12) 0.0118(10) 0.0075(8) 0.0004(9) 0.0004(10)
C79 0.0137(19) 0.0148(18) 0.026(3) 0.0103(16) 0.0058(17) 0.0016(14)
C80 0.0210(12) 0.0180(12) 0.0173(12) 0.0076(10) 0.0040(10) -0.0025(9)

loop_
_atom_type_symbol
_atom_type_description
_atom_type_scat_dispersion_real
_atom_type_scat_dispersion_imag
_atom_type_scat_source
C C -0.0020 0.0015 'International Tables Vol C Tables 4.2.6.8 and 6.1.1.4'
H H 0.0000 0.0000 'International Tables Vol C Tables 4.2.6.8 and 6.1.1.4'
N N -0.0030 0.0031 'International Tables Vol C Tables 4.2.6.8 and 6.1.1.4'
Sc Sc 0.2139 0.4409 'International Tables Vol C Tables 4.2.6.8 and 6.1.1.4'
S S 0.1246 0.1234 'International Tables Vol C Tables 4.2.6.8 and 6.1.1.4'

loop_
_geom_angle_atom_site_label_1
_geom_angle_atom_site_label_2
_geom_angle_atom_site_label_3
_geom_angle
S1 C87 S2 178.44(14)
Sc2 N1 Sc1 115.53(6)
Sc2 N1 Sc3 120.69(7)
Sc1 N1 Sc3 122.95(6)
N1 Sc1 C29 158.26(6)
N1 Sc1 C11 158.06(6)
C29 Sc1 C11 37.65(7)
N1 Sc1 C12 136.4(4)
C29 Sc1 C12 65.3(4)
C11 Sc1 C12 37.2(3)
N1 Sc1 C30 135.56(10)
C29 Sc1 C30 35.09(10)
C11 Sc1 C30 66.28(10)
C12 Sc1 C30 76.3(4)
N1 Sc1 C10 126.7(4)
C29 Sc1 C10 59.0(4)
C11 Sc1 C10 33.8(3)
C12 Sc1 C10 60.23(14)
C30 Sc1 C10 93.7(4)
N1 Sc1 C28 127.00(8)
C29 Sc1 C28 34.97(8)
C11 Sc1 C28 56.78(9)
C12 Sc1 C28 93.1(3)
C30 Sc1 C28 59.24(15)
C10 Sc1 C28 54.3(4)
N1 Sc1 C13 124.97(11)
C29 Sc1 C13 71.35(11)
C11 Sc1 C13 63.17(11)
C12 Sc1 C13 35.0(3)
C30 Sc1 C13 60.19(12)
C10 Sc1 C13 93.4(3)
C28 Sc1 C13 106.27(13)
N1 Sc2 C19 162.73(10)
N1 Sc2 C39 152.53(12)
C19 Sc2 C39 38.07(15)
N1 Sc2 C18 141.08(8)
C19 Sc2 C18 36.61(12)
C39 Sc2 C18 66.24(12)
N1 Sc2 C20 128.48(8)
C19 Sc2 C20 35.58(10)
C39 Sc2 C20 59.28(13)
C18 Sc2 C20 61.45(10)
N1 Sc2 C38 131.82(7)
C19 Sc2 C38 64.88(11)
C39 Sc2 C38 34.58(12)
C18 Sc2 C38 75.55(9)
C20 Sc2 C38 93.34(11)
N1 Sc2 C17 126.98(8)
C19 Sc2 C17 61.88(11)
C39 Sc2 C17 72.20(13)
C18 Sc2 C17 34.31(9)
C20 Sc2 C17 93.98(10)
C38 Sc2 C17 60.12(11)
N1 Sc3 C80 174.27(9)
N1 Sc3 C79 148.49(17)
C80 Sc3 C79 37.16(19)
N1 Sc3 C72 141.50(8)
C80 Sc3 C72 36.03(13)
C79 Sc3 C72 62.37(15)
N1 Sc3 C76 139.95(10)
C80 Sc3 C76 36.61(14)
C79 Sc3 C76 61.0(3)
C72 Sc3 C76 63.03(13)
N1 Sc3 C78 128.05(4)
C80 Sc3 C78 55.52(10)
C79 Sc3 C78 34.4(2)
C72 Sc3 C78 90.18(8)
C76 Sc3 C78 53.95(9)
C86 C81 C82 122.51(18)
C86 C81 C1 94.75(14)
C82 C81 C1 142.74(19)
C81 C82 C83 115.2(2)
C81 C82 H82 122.4
C83 C82 H82 122.4
C82 C83 C84 122.40(17)
C82 C83 H83 118.8
C84 C83 H83 118.8
C83 C84 C85 121.78(17)
C83 C84 H84 119.1
C85 C84 H84 119.1
C86 C85 C84 115.45(18)
C86 C85 H85 122.3
C84 C85 H85 122.3
C81 C86 C85 122.64(16)
C81 C86 C5 95.25(14)
C85 C86 C5 142.11(17)
C9 C1 C81 119.7(5)
C9 C1 C2 108.8(2)
C81 C1 C2 120.6(4)
C9 C1 C5 108.4(5)
C81 C1 C5 84.73(13)
C2 C1 C5 111.2(4)
C6 C5 C86 122.30(12)
C6 C5 C4 108.0(2)
C86 C5 C4 117.33(11)
C6 C5 C1 120.94(15)
C86 C5 C1 85.27(12)
C4 C5 C1 99.69(15)
C10 C11 C29 110.1(7)
C10 C11 C12 115.8(3)
C29 C11 C12 116.6(6)
C10 C11 Sc1 81.2(6)
C29 C11 Sc1 70.73(10)
C12 C11 Sc1 75.7(5)
C30 C29 C28 116.4(3)
C30 C29 C11 126.29(17)
C28 C29 C11 103.3(2)
C30 C29 Sc1 79.09(14)
C28 C29 Sc1 82.35(13)
C11 C29 Sc1 71.62(10)
C51 C50 C68 126.90(18)
C51 C50 C49 119.1(3)
C68 C50 C49 103.07(17)
C67 C68 C50 113.1(5)
C67 C68 C69 122.5(3)
C50 C68 C69 115.7(3)
C78 C77 C76 103.48(17)
C78 C77 C63 126.28(16)
C76 C77 C63 122.7(3)
C78 C77 Sc3 69.99(9)
C76 C77 Sc3 64.97(12)
C63 C77 Sc3 104.29(13)
C66 C78 C77 113.1(5)
C66 C78 C79 123.7(3)
C77 C78 C79 116.2(3)
C66 C78 Sc3 102.4(4)
C77 C78 Sc3 78.20(10)
C79 C78 Sc3 64.2(4)
C12 C2 C3 131.0(9)
C12 C2 C1 123.2(7)
C3 C2 C1 101.7(8)
C12 C2 Sc1 57.0(7)
C3 C2 Sc1 98.6(5)
C1 C2 Sc1 101.5(4)
C15 C3 C2 116.8(6)
C15 C3 C4 122.2(3)
C2 C3 C4 117.1(5)
C18 C4 C3 121.5(2)
C18 C4 C5 126.1(3)
C3 C4 C5 109.5(2)
C18 C4 Sc2 58.09(14)
C3 C4 Sc2 97.46(15)
C5 C4 Sc2 101.27(14)
C7 C6 C20 118.1(2)
C7 C6 C5 118.9(3)
C20 C6 C5 119.4(3)
C6 C7 C23 121.9(3)
C6 C7 C8 122.8(2)
C23 C7 C8 107.4(3)
C9 C8 C25 127.3(7)
C9 C8 C7 117.0(6)
C25 C8 C7 107.3(3)
C8 C9 C1 129.2(10)
C8 C9 C10 106.5(10)
C1 C9 C10 121.2(9)
C27 C10 C11 108.9(12)
C27 C10 C9 126.1(11)
C11 C10 C9 118.6(10)
C27 C10 Sc1 82.0(8)
C11 C10 Sc1 65.0(6)
C9 C10 Sc1 95.5(8)
C2 C12 C13 110.8(8)
C2 C12 C11 123.9(8)
C13 C12 C11 116.4(11)
C2 C12 Sc1 96.1(8)
C13 C12 Sc1 78.0(6)
C11 C12 Sc1 67.2(5)
C31 C13 C14 107.1(3)
C31 C13 C12 122.9(7)
C14 C13 C12 121.8(6)
C31 C13 Sc1 75.57(17)
C14 C13 Sc1 102.5(2)
C12 C13 Sc1 67.0(5)
C15 C14 C13 121.4(3)
C15 C14 C33 121.3(3)
C13 C14 C33 108.0(3)
C14 C15 C16 119.5(3)
C14 C15 C3 117.6(3)
C16 C15 C3 116.0(3)
C15 C16 C17 121.9(3)
C15 C16 C35 119.7(4)
C17 C16 C35 109.0(3)
C16 C17 C37 106.9(2)
C16 C17 C18 122.2(3)
C37 C17 C18 122.6(3)
C16 C17 Sc2 101.78(15)
C37 C17 Sc2 76.95(15)
C18 C17 Sc2 66.21(14)
C4 C18 C17 116.1(3)
C4 C18 C19 117.3(3)
C17 C18 C19 117.1(3)
C4 C18 Sc2 91.41(15)
C17 C18 Sc2 79.48(14)
C19 C18 Sc2 68.58(15)
C18 C19 C20 115.8(2)
C18 C19 C39 119.6(3)
C20 C19 C39 106.7(3)
C18 C19 Sc2 74.82(15)
C20 C19 Sc2 80.17(17)
C39 C19 Sc2 72.36(16)
C6 C20 C21 120.4(3)
C6 C20 C19 125.1(2)
C21 C20 C19 108.0(2)
C6 C20 Sc2 96.61(17)
C21 C20 Sc2 82.55(15)
C19 C20 Sc2 64.26(16)
C22 C21 C40 122.3(3)
C22 C21 C20 121.3(3)
C40 C21 C20 109.7(3)
C22 C21 Sc2 107.07(15)
C40 C21 Sc2 70.23(15)
C20 C21 Sc2 65.52(14)
C23 C22 C21 117.5(3)
C23 C22 C53 117.8(3)
C21 C22 C53 116.8(3)
C22 C23 C7 120.6(3)
C22 C23 C24 120.9(3)
C7 C23 C24 108.9(3)
C55 C24 C25 121.5(4)
C55 C24 C23 121.0(3)
C25 C24 C23 107.3(3)
C26 C25 C24 120.5(3)
C26 C25 C8 121.2(3)
C24 C25 C8 109.0(3)
C25 C26 C27 117.4(3)
C25 C26 C57 118.9(3)
C27 C26 C57 116.3(4)
C10 C27 C26 121.1(8)
C10 C27 C28 109.2(8)
C26 C27 C28 123.2(3)
C10 C27 Sc1 67.4(6)
C26 C27 Sc1 106.9(2)
C28 C27 Sc1 68.8(2)
C59 C28 C27 119.2(3)
C59 C28 C29 124.3(4)
C27 C28 C29 108.3(3)
C59 C28 Sc1 98.30(19)
C27 C28 Sc1 79.27(19)
C29 C28 Sc1 62.68(12)
C41 C30 C29 119.1(3)
C41 C30 C31 116.2(3)
C29 C30 C31 116.4(3)
C41 C30 Sc1 96.53(19)
C29 C30 Sc1 65.83(14)
C31 C30 Sc1 79.38(16)
C30 C31 C32 121.6(3)
C30 C31 C13 121.0(3)
C32 C31 C13 108.4(3)
C30 C31 Sc1 67.64(15)
C32 C31 Sc1 104.05(16)
C13 C31 Sc1 71.95(18)
C33 C32 C43 120.5(3)
C33 C32 C31 108.6(3)
C43 C32 C31 121.3(3)
C32 C33 C34 122.8(3)
C32 C33 C14 107.9(3)
C34 C33 C14 119.5(4)
C45 C34 C35 118.0(4)
C45 C34 C33 116.4(4)
C35 C34 C33 118.5(3)
C34 C35 C36 122.3(3)
C34 C35 C16 121.2(3)
C36 C35 C16 106.7(4)
C37 C36 C35 108.8(3)
C37 C36 C47 122.1(4)
C35 C36 C47 119.5(4)
C36 C37 C38 122.0(3)
C36 C37 C17 108.7(3)
C38 C37 C17 121.0(3)
C36 C37 Sc2 104.99(17)
C38 C37 Sc2 69.19(14)
C17 C37 Sc2 70.44(14)
C49 C38 C39 118.9(3)
C49 C38 C37 116.0(3)
C39 C38 C37 117.4(3)
C49 C38 Sc2 99.64(16)
C39 C38 Sc2 65.50(15)
C37 C38 Sc2 78.05(15)
C38 C39 C40 117.2(3)
C38 C39 C19 121.9(3)
C40 C39 C19 107.4(3)
C38 C39 Sc2 79.92(17)
C40 C39 Sc2 83.9(2)
C19 C39 Sc2 69.57(16)
C51 C40 C21 120.8(3)
C51 C40 C39 123.6(3)
C21 C40 C39 108.0(2)
C51 C40 Sc2 100.42(18)
C21 C40 Sc2 78.44(15)
C39 C40 Sc2 62.05(18)
C30 C41 C42 122.7(3)
C30 C41 C60 122.7(3)
C42 C41 C60 107.4(2)
C43 C42 C62 119.5(3)
C43 C42 C41 121.2(3)
C62 C42 C41 109.2(3)
C44 C43 C42 118.9(3)
C44 C43 C32 117.0(3)
C42 C43 C32 116.9(3)
C43 C44 C64 121.4(3)
C43 C44 C45 121.9(3)
C64 C44 C45 107.3(3)
C34 C45 C44 121.2(4)
C34 C45 C46 120.9(4)
C44 C45 C46 107.8(3)
C47 C46 C65 121.6(3)
C47 C46 C45 120.7(3)
C65 C46 C45 107.4(4)
C46 C47 C48 118.4(3)
C46 C47 C36 118.3(4)
C48 C47 C36 116.1(4)
C47 C48 C67 120.0(6)
C47 C48 C49 121.8(4)
C67 C48 C49 107.4(6)
C38 C49 C48 121.8(4)
C38 C49 C50 121.1(3)
C48 C49 C50 108.4(3)
C50 C51 C40 119.3(3)
C50 C51 C52 116.1(3)
C40 C51 C52 117.4(3)
C51 C52 C53 121.6(3)
C51 C52 C70 120.7(3)
C53 C52 C70 108.0(3)
C54 C53 C22 120.8(3)
C54 C53 C52 108.5(3)
C22 C53 C52 120.9(3)
C53 C54 C55 122.2(3)
C53 C54 C71 109.1(3)
C55 C54 C71 119.4(4)
C24 C55 C56 117.7(3)
C24 C55 C54 117.0(4)
C56 C55 C54 118.0(3)
C55 C56 C57 121.7(3)
C55 C56 C73 121.4(3)
C57 C56 C73 107.3(4)
C58 C57 C56 108.7(3)
C58 C57 C26 121.2(3)
C56 C57 C26 119.4(4)
C57 C58 C59 122.1(3)
C57 C58 C74 108.3(3)
C59 C58 C74 119.4(3)
C60 C59 C58 118.6(3)
C60 C59 C28 116.6(3)
C58 C59 C28 117.7(3)
C59 C60 C41 120.2(3)
C59 C60 C61 121.9(4)
C41 C60 C61 107.9(3)
C75 C61 C62 122.1(3)
C75 C61 C60 119.4(4)
C62 C61 C60 108.1(3)
C63 C62 C42 121.3(4)
C63 C62 C61 120.9(3)
C42 C62 C61 107.4(3)
C62 C63 C64 118.9(3)
C62 C63 C77 117.0(3)
C64 C63 C77 116.5(3)
C63 C64 C44 119.7(3)
C63 C64 C65 122.4(3)
C44 C64 C65 108.7(3)
C46 C65 C64 108.7(3)
C46 C65 C66 125.6(6)
C64 C65 C66 115.8(6)
C78 C66 C65 125.6(9)
C78 C66 C67 116.3(8)
C65 C66 C67 108.8(8)
C68 C67 C48 108.0(9)
C68 C67 C66 118.4(9)
C48 C67 C66 125.2(9)
C79 C69 C70 111.7(6)
C79 C69 C68 120.6(5)
C70 C69 C68 119.3(7)
C79 C69 Sc3 60.6(5)
C70 C69 Sc3 79.8(4)
C68 C69 Sc3 100.0(4)
C69 C70 C52 120.8(5)
C69 C70 C71 122.7(5)
C52 C70 C71 108.1(4)
C69 C70 Sc3 70.2(4)
C52 C70 Sc3 105.8(2)
C71 C70 Sc3 69.52(19)
C72 C71 C70 121.7(3)
C72 C71 C54 123.5(3)
C70 C71 C54 106.2(4)
C72 C71 Sc3 62.99(15)
C70 C71 Sc3 79.7(2)
C54 C71 Sc3 102.07(16)
C71 C72 C80 118.2(3)
C71 C72 C73 115.6(3)
C80 C72 C73 116.9(3)
C71 C72 Sc3 84.83(17)
C80 C72 Sc3 67.13(15)
C73 C72 Sc3 87.90(16)
C74 C73 C72 123.4(3)
C74 C73 C56 107.5(3)
C72 C73 C56 121.9(4)
C74 C73 Sc3 84.90(18)
C72 C73 Sc3 60.29(14)
C56 C73 Sc3 102.65(18)
C75 C74 C58 122.3(3)
C75 C74 C73 120.7(3)
C58 C74 C73 108.3(3)
C61 C75 C74 118.3(3)
C61 C75 C76 118.3(3)
C74 C75 C76 116.6(3)
C61 C75 Sc3 104.0(2)
C74 C75 Sc3 81.51(16)
C76 C75 Sc3 59.30(14)
C75 C76 C77 118.4(3)
C75 C76 C80 122.9(3)
C77 C76 C80 108.5(3)
C75 C76 Sc3 90.11(16)
C77 C76 Sc3 82.31(13)
C80 C76 Sc3 65.02(16)
C69 C79 C78 118.3(5)
C69 C79 C80 130.8(7)
C78 C79 C80 101.0(7)
C69 C79 Sc3 88.4(6)
C78 C79 Sc3 81.3(4)
C80 C79 Sc3 68.6(4)
C72 C80 C79 114.5(5)
C72 C80 C76 119.1(3)
C79 C80 C76 110.6(5)
C72 C80 Sc3 76.84(17)
C79 C80 Sc3 74.2(4)
C76 C80 Sc3 78.37(15)

loop_
_geom_bond_atom_site_label_1
_geom_bond_atom_site_label_2
_geom_bond_distance
S1 C87 1.5379(17)
S2 C87 1.5489(17)
N1 Sc2 2.0187(13)
N1 Sc1 2.0301(14)
N1 Sc3 2.0471(13)
Sc1 C29 2.2731(18)
Sc1 C11 2.2851(19)
Sc1 C12 2.403(14)
Sc1 C30 2.447(3)
Sc1 C10 2.491(15)
Sc1 C28 2.536(3)
Sc1 C13 2.553(4)
Sc2 C19 2.260(3)
Sc2 C39 2.298(3)
Sc2 C18 2.343(2)
Sc2 C20 2.472(3)
Sc2 C38 2.487(2)
Sc2 C17 2.517(3)
Sc3 C80 2.241(3)
Sc3 C79 2.315(9)
Sc3 C72 2.368(3)
Sc3 C76 2.421(3)
Sc3 C78 2.5417(17)
C81 C86 1.384(3)
C81 C82 1.391(3)
C81 C1 1.534(3)
C82 C83 1.394(3)
C82 H82 0.9500
C83 C84 1.396(3)
C83 H83 0.9500
C84 C85 1.399(3)
C84 H84 0.9500
C85 C86 1.387(2)
C85 H85 0.9500
C86 C5 1.520(2)
C1 C9 1.463(13)
C1 C2 1.537(11)
C1 C5 1.650(2)
C5 C6 1.484(3)
C5 C4 1.531(3)
C11 C10 1.401(14)
C11 C29 1.471(3)
C11 C12 1.498(12)
C29 C30 1.432(4)
C29 C28 1.466(4)
C50 C51 1.364(3)
C50 C68 1.434(3)
C50 C49 1.505(4)
C68 C67 1.387(12)
C68 C69 1.448(7)
C77 C78 1.426(3)
C77 C76 1.444(3)
C77 C63 1.444(3)
C78 C66 1.410(12)
C78 C79 1.453(9)
C2 C12 1.30(2)
C2 C3 1.438(10)
C3 C15 1.424(5)
C3 C4 1.455(5)
C4 C18 1.401(4)
C6 C7 1.403(4)
C6 C20 1.406(5)
C7 C23 1.432(4)
C7 C8 1.465(5)
C8 C9 1.437(11)
C8 C25 1.440(5)
C9 C10 1.56(2)
C10 C27 1.374(16)
C12 C13 1.496(12)
C13 C31 1.442(5)
C13 C14 1.444(6)
C14 C15 1.381(6)
C14 C33 1.457(5)
C15 C16 1.417(4)
C16 C17 1.429(6)
C16 C35 1.442(5)
C17 C37 1.440(5)
C17 C18 1.443(4)
C18 C19 1.448(5)
C19 C20 1.460(4)
C19 C39 1.487(6)
C20 C21 1.437(4)
C21 C22 1.426(4)
C21 C40 1.429(5)
C22 C23 1.407(4)
C22 C53 1.431(4)
C23 C24 1.450(6)
C24 C55 1.407(5)
C24 C25 1.434(5)
C25 C26 1.395(7)
C26 C27 1.423(6)
C26 C57 1.438(5)
C27 C28 1.440(7)
C28 C59 1.438(5)
C30 C41 1.416(5)
C30 C31 1.440(5)
C31 C32 1.440(5)
C32 C33 1.415(6)
C32 C43 1.439(4)
C33 C34 1.422(6)
C34 C45 1.407(5)
C34 C35 1.410(7)
C35 C36 1.435(6)
C36 C37 1.414(6)
C36 C47 1.441(4)
C37 C38 1.439(5)
C38 C49 1.423(4)
C38 C39 1.433(5)
C39 C40 1.455(4)
C40 C51 1.423(5)
C41 C42 1.439(6)
C41 C60 1.443(5)
C42 C43 1.421(5)
C42 C62 1.438(5)
C43 C44 1.398(6)
C44 C64 1.432(4)
C44 C45 1.450(6)
C45 C46 1.458(6)
C46 C47 1.409(7)
C46 C65 1.423(5)
C47 C48 1.416(7)
C48 C67 1.439(13)
C48 C49 1.449(7)
C51 C52 1.426(5)
C52 C53 1.438(4)
C52 C70 1.440(5)
C53 C54 1.400(6)
C54 C55 1.434(5)
C54 C71 1.466(5)
C55 C56 1.413(7)
C56 C57 1.430(5)
C56 C73 1.454(6)
C57 C58 1.422(7)
C58 C59 1.426(5)
C58 C74 1.428(6)
C59 C60 1.407(7)
C60 C61 1.455(7)
C61 C75 1.411(5)
C61 C62 1.443(5)
C62 C63 1.396(6)
C63 C64 1.418(5)
C64 C65 1.433(5)
C65 C66 1.475(11)
C66 C67 1.517(18)
C69 C79 1.371(14)
C69 C70 1.414(8)
C70 C71 1.446(6)
C71 C72 1.415(6)
C72 C80 1.430(5)
C72 C73 1.437(4)
C73 C74 1.431(6)
C74 C75 1.427(5)
C75 C76 1.433(5)
C76 C80 1.474(6)
C79 C80 1.453(8)
